data_4107101
loop_
_publ_author_name
'Andy M. Chapman'
'Mairi F. Haddow'
'Duncan F. Wass'

_publ_section_title
;
 Frustrated Lewis Pairs beyond the Main Group: Synthesis, Reactivity, and
 Small Molecule Activation with Cationic Zirconocene-Phosphinoaryloxide
 Complexes
;
_journal_name_full 'Journal of the American Chemical Society'
_journal_page_first 18463
_journal_page_last 18478
_journal_paper_doi 10.1021/ja207936p
_journal_volume 133
_journal_year 2011
_chemical_formula_sum 'C59 H54 B F20 O3 P Zr'
_chemical_formula_weight 1324.02
_chemical_name_systematic
; 
 ? 
;
_space_group_IT_number 2
_symmetry_cell_setting triclinic
_symmetry_space_group_name_Hall '-P 1'
_symmetry_space_group_name_H-M 'P -1'
_atom_sites_solution_hydrogens geom
_atom_sites_solution_primary direct
_atom_sites_solution_secondary difmap
_audit_creation_method SHELXL-97
_cell_angle_alpha 102.343(3)
_cell_angle_beta 97.646(4)
_cell_angle_gamma 107.362(3)
_cell_formula_units_Z 2
_cell_length_a 10.5975(6)
_cell_length_b 14.9161(8)
_cell_length_c 19.4680(11)
_cell_measurement_reflns_used 9887
_cell_measurement_temperature 100(2)
_cell_measurement_theta_max 27.50
_cell_measurement_theta_min 2.35
_cell_volume 2804.6(3)
_computing_cell_refinement 'Bruker Apex II'
_computing_data_collection 'Bruker Apex II'
_computing_data_reduction 'Bruker SAINT'
_computing_molecular_graphics 'Bruker ShelXTL'
_computing_publication_material 'Bruker ShelXTL'
_computing_structure_refinement 'SHELXL-97 (Sheldrick, 2008)'
_computing_structure_solution 'SHELXS-97 (Sheldrick, 2008)'
_diffrn_ambient_temperature 100(2)
_diffrn_measured_fraction_theta_full 0.991
_diffrn_measured_fraction_theta_max 0.991
_diffrn_measurement_device_type 'Bruker Apex II kappa CCD area detector'
_diffrn_measurement_method 'phi and omega scans'
_diffrn_radiation_monochromator graphite
_diffrn_radiation_source 'fine-focus sealed tube'
_diffrn_radiation_type MoK\a
_diffrn_radiation_wavelength 0.71073
_diffrn_reflns_av_R_equivalents 0.0499
_diffrn_reflns_av_sigmaI/netI 0.0493
_diffrn_reflns_limit_h_max 13
_diffrn_reflns_limit_h_min -13
_diffrn_reflns_limit_k_max 19
_diffrn_reflns_limit_k_min -19
_diffrn_reflns_limit_l_max 25
_diffrn_reflns_limit_l_min -25
_diffrn_reflns_number 47562
_diffrn_reflns_theta_full 27.64
_diffrn_reflns_theta_max 27.64
_diffrn_reflns_theta_min 1.48
_exptl_absorpt_coefficient_mu 0.337
_exptl_absorpt_correction_T_max 0.7456
_exptl_absorpt_correction_T_min 0.4768
_exptl_absorpt_correction_type multi-scan
_exptl_absorpt_process_details 'SADABS V2008/1'
_exptl_crystal_colour colourless
_exptl_crystal_density_diffrn 1.568
_exptl_crystal_description block
_exptl_crystal_F_000 1344
_exptl_crystal_size_max 0.13
_exptl_crystal_size_mid 0.10
_exptl_crystal_size_min 0.09
_refine_diff_density_max 0.965
_refine_diff_density_min -1.295
_refine_diff_density_rms 0.082
_refine_ls_extinction_method none
_refine_ls_goodness_of_fit_ref 1.050
_refine_ls_hydrogen_treatment mixed
_refine_ls_matrix_type full
_refine_ls_number_parameters 813
_refine_ls_number_reflns 12955
_refine_ls_number_restraints 0
_refine_ls_restrained_S_all 1.050
_refine_ls_R_factor_all 0.0677
_refine_ls_R_factor_gt 0.0451
_refine_ls_shift/su_max 0.003
_refine_ls_shift/su_mean 0.000
_refine_ls_structure_factor_coef Fsqd
_refine_ls_weighting_details 'calc w=1/[\s^2^(Fo^2^)+(0.0674P)^2^+1.4622P] where P=(Fo^2^+2Fc^2^)/3'
_refine_ls_weighting_scheme calc
_refine_ls_wR_factor_gt 0.1112
_refine_ls_wR_factor_ref 0.1290
_reflns_number_gt 9959
_reflns_number_total 12955
_reflns_threshold_expression >2sigma(I)
_cod_data_source_file ja207936p_si_006.cif
_cod_data_source_block amc233h2co2_0m
_cod_original_sg_symbol_Hall -P1
_cod_database_code 4107101

loop_
_symmetry_equiv_pos_as_xyz
'x, y, z'
'-x, -y, -z'

loop_
_atom_site_label
_atom_site_type_symbol
_atom_site_fract_x
_atom_site_fract_y
_atom_site_fract_z
_atom_site_U_iso_or_equiv
_atom_site_adp_type
_atom_site_occupancy
_atom_site_symmetry_multiplicity
_atom_site_calc_flag
_atom_site_refinement_flags
_atom_site_disorder_assembly
_atom_site_disorder_group
Zr1 Zr 0.85802(2) 0.774709(17) 0.666898(13) 0.02262(8) Uani 1 1 d . A .
P1 P 1.18478(6) 0.76812(4) 0.85521(3) 0.02075(14) Uani 1 1 d . . .
H1 H 1.132(3) 0.826(2) 0.8349(15) 0.025 Uiso 1 1 d . . .
O1 O 0.95140(17) 0.70291(11) 0.72381(9) 0.0220(4) Uani 1 1 d . A .
B1 B 0.3755(3) 0.29808(18) 0.77400(15) 0.0218(6) Uani 1 1 d . . .
C1 C 0.9836(3) 0.70799(19) 0.57572(13) 0.0266(5) Uani 1 1 d . A .
C2 C 1.0007(3) 0.80527(19) 0.57321(13) 0.0256(5) Uani 1 1 d . A .
C3 C 0.8722(3) 0.80882(17) 0.54466(13) 0.0243(5) Uani 1 1 d . A .
C4 C 0.7768(3) 0.71356(17) 0.52835(13) 0.0225(5) Uani 1 1 d . . .
C5 C 0.8447(3) 0.65213(18) 0.54975(14) 0.0255(5) Uani 1 1 d . A .
C6 C 1.0946(3) 0.6684(2) 0.59372(15) 0.0366(7) Uani 1 1 d . . .
H6A H 1.0787 0.6378 0.6330 0.055 Uiso 1 1 calc R A .
H6B H 1.1817 0.7217 0.6086 0.055 Uiso 1 1 calc R . .
H6C H 1.0960 0.6199 0.5513 0.055 Uiso 1 1 calc R . .
C7 C 1.1340(3) 0.8869(2) 0.58990(16) 0.0387(7) Uani 1 1 d . . .
H7A H 1.1905 0.8865 0.6339 0.058 Uiso 1 1 calc R A .
H7B H 1.1181 0.9494 0.5968 0.058 Uiso 1 1 calc R . .
H7C H 1.1801 0.8781 0.5499 0.058 Uiso 1 1 calc R . .
C8 C 0.8475(3) 0.89597(19) 0.52625(16) 0.0326(6) Uani 1 1 d . . .
H8A H 0.8772 0.9032 0.4815 0.049 Uiso 1 1 calc R A .
H8B H 0.8986 0.9547 0.5653 0.049 Uiso 1 1 calc R . .
H8C H 0.7508 0.8868 0.5199 0.049 Uiso 1 1 calc R . .
C9 C 0.6420(3) 0.67696(19) 0.47772(13) 0.0262(5) Uani 1 1 d . A .
H9A H 0.6068 0.7308 0.4783 0.039 Uiso 1 1 calc R . .
H9B H 0.5790 0.6256 0.4928 0.039 Uiso 1 1 calc R . .
H9C H 0.6520 0.6505 0.4289 0.039 Uiso 1 1 calc R . .
C10 C 0.7852(3) 0.54193(19) 0.53171(15) 0.0335(6) Uani 1 1 d . . .
H10A H 0.7702 0.5145 0.4797 0.050 Uiso 1 1 calc R A .
H10B H 0.6989 0.5232 0.5471 0.050 Uiso 1 1 calc R . .
H10C H 0.8481 0.5168 0.5567 0.050 Uiso 1 1 calc R . .
C11 C 0.7486(3) 0.82201(18) 0.77163(13) 0.0237(5) Uani 1 1 d . A .
C12 C 0.7001(3) 0.86133(17) 0.71786(14) 0.0241(5) Uani 1 1 d . . .
C13 C 0.6176(3) 0.78317(17) 0.65836(14) 0.0230(5) Uani 1 1 d . A .
C14 C 0.6157(3) 0.69430(17) 0.67569(14) 0.0233(5) Uani 1 1 d . A .
C15 C 0.6930(3) 0.71894(17) 0.74691(14) 0.0232(5) Uani 1 1 d . A .
C16 C 0.8319(3) 0.8792(2) 0.84516(14) 0.0300(6) Uani 1 1 d . . .
H16A H 0.8656 0.9486 0.8470 0.045 Uiso 1 1 calc R A .
H16B H 0.9087 0.8568 0.8555 0.045 Uiso 1 1 calc R . .
H16C H 0.7761 0.8696 0.8810 0.045 Uiso 1 1 calc R . .
C17 C 0.7185(3) 0.96691(19) 0.72487(17) 0.0380(7) Uani 1 1 d . A .
H17A H 0.6409 0.9813 0.7406 0.057 Uiso 1 1 calc R . .
H17B H 0.7252 0.9807 0.6782 0.057 Uiso 1 1 calc R . .
H17C H 0.8015 1.0077 0.7604 0.057 Uiso 1 1 calc R . .
C18 C 0.5234(3) 0.79366(19) 0.59813(14) 0.0271(6) Uani 1 1 d . . .
H18A H 0.4557 0.8182 0.6175 0.041 Uiso 1 1 calc R A .
H18B H 0.4778 0.7300 0.5631 0.041 Uiso 1 1 calc R . .
H18C H 0.5751 0.8396 0.5744 0.041 Uiso 1 1 calc R . .
C19 C 0.5252(3) 0.59369(18) 0.63262(14) 0.0291(6) Uani 1 1 d . . .
H19A H 0.5620 0.5453 0.6458 0.044 Uiso 1 1 calc R A .
H19B H 0.5203 0.5885 0.5812 0.044 Uiso 1 1 calc R . .
H19C H 0.4344 0.5818 0.6428 0.044 Uiso 1 1 calc R . .
C20 C 0.7026(3) 0.64920(19) 0.79070(15) 0.0283(6) Uani 1 1 d . . .
H20A H 0.7961 0.6679 0.8169 0.042 Uiso 1 1 calc R A .
H20B H 0.6748 0.5831 0.7588 0.042 Uiso 1 1 calc R . .
H20C H 0.6431 0.6510 0.8251 0.042 Uiso 1 1 calc R . .
C21 C 0.9768(2) 0.63042(16) 0.74587(13) 0.0200(5) Uani 1 1 d . . .
C22 C 0.8934(3) 0.53261(17) 0.71326(13) 0.0233(5) Uani 1 1 d . A .
H22 H 0.8198 0.5188 0.6745 0.028 Uiso 1 1 calc R . .
C23 C 0.9165(3) 0.45696(17) 0.73641(14) 0.0244(5) Uani 1 1 d . . .
H23 H 0.8571 0.3922 0.7142 0.029 Uiso 1 1 calc R A .
C24 C 1.0249(3) 0.47327(17) 0.79165(14) 0.0263(5) Uani 1 1 d . A .
H24 H 1.0411 0.4203 0.8066 0.032 Uiso 1 1 calc R . .
C25 C 1.1087(3) 0.56804(18) 0.82450(14) 0.0236(5) Uani 1 1 d . . .
H25 H 1.1833 0.5800 0.8623 0.028 Uiso 1 1 calc R A .
C26 C 1.0856(2) 0.64734(16) 0.80302(13) 0.0201(5) Uani 1 1 d . A .
C27 C 1.3574(3) 0.80583(18) 0.83732(14) 0.0253(5) Uani 1 1 d . . .
C28 C 1.4345(3) 0.7383(2) 0.85401(17) 0.0356(7) Uani 1 1 d . . .
H28A H 1.3822 0.6710 0.8266 0.053 Uiso 1 1 calc R . .
H28B H 1.4480 0.7427 0.9056 0.053 Uiso 1 1 calc R . .
H28C H 1.5225 0.7580 0.8405 0.053 Uiso 1 1 calc R . .
C29 C 1.4370(3) 0.91164(19) 0.88005(16) 0.0324(6) Uani 1 1 d . . .
H29A H 1.5222 0.9339 0.8642 0.049 Uiso 1 1 calc R . .
H29B H 1.4564 0.9154 0.9314 0.049 Uiso 1 1 calc R . .
H29C H 1.3834 0.9532 0.8718 0.049 Uiso 1 1 calc R . .
C30 C 1.3369(3) 0.7980(2) 0.75661(15) 0.0370(7) Uani 1 1 d . . .
H30A H 1.2854 0.8396 0.7452 0.055 Uiso 1 1 calc R . .
H30B H 1.2870 0.7302 0.7295 0.055 Uiso 1 1 calc R . .
H30C H 1.4251 0.8193 0.7436 0.055 Uiso 1 1 calc R . .
C31 C 1.1702(3) 0.78554(17) 0.95096(13) 0.0245(5) Uani 1 1 d . . .
C32 C 1.0238(3) 0.72813(19) 0.95082(15) 0.0314(6) Uani 1 1 d . . .
H32A H 1.0046 0.6588 0.9284 0.047 Uiso 1 1 calc R . .
H32B H 0.9623 0.7520 0.9236 0.047 Uiso 1 1 calc R . .
H32C H 1.0108 0.7369 1.0004 0.047 Uiso 1 1 calc R . .
C33 C 1.2673(3) 0.7517(2) 0.99550(16) 0.0398(7) Uani 1 1 d . . .
H33A H 1.2512 0.7598 1.0445 0.060 Uiso 1 1 calc R . .
H33B H 1.3607 0.7907 0.9971 0.060 Uiso 1 1 calc R . .
H33C H 1.2523 0.6828 0.9736 0.060 Uiso 1 1 calc R . .
C34 C 1.1958(3) 0.89524(19) 0.98291(15) 0.0365(7) Uani 1 1 d . . .
H34A H 1.1799 0.9060 1.0320 0.055 Uiso 1 1 calc R . .
H34B H 1.1342 0.9163 0.9531 0.055 Uiso 1 1 calc R . .
H34C H 1.2895 0.9329 0.9839 0.055 Uiso 1 1 calc R . .
C35A C 1.0836(9) 0.9714(6) 0.7521(5) 0.031(2) Uani 0.530(6) 1 d P A 1
H35A H 1.1102 1.0360 0.7470 0.037 Uiso 0.530(6) 1 calc PR A 1
O2A O 0.9819(5) 0.9088(3) 0.7082(2) 0.0269(12) Uani 0.530(6) 1 d P A 1
O3A O 1.1518(5) 0.9545(3) 0.8015(2) 0.0443(13) Uani 0.530(6) 1 d P A 1
C35B C 1.0349(11) 0.9601(9) 0.7268(6) 0.037(3) Uani 0.470(6) 1 d P A 2
H35B H 1.0972 1.0243 0.7473 0.044 Uiso 0.470(6) 1 calc PR A 2
O2B O 0.9355(4) 0.9484(3) 0.6800(2) 0.0296(12) Uani 0.470(6) 1 d P A 2
O3B O 1.0572(5) 0.8952(3) 0.7478(2) 0.0303(13) Uani 0.470(6) 1 d P A 2
C36 C 0.4492(3) 0.23958(17) 0.71895(14) 0.0236(5) Uani 1 1 d . . .
C37 C 0.5306(3) 0.29023(17) 0.67978(14) 0.0257(5) Uani 1 1 d . . .
C38 C 0.5879(3) 0.2498(2) 0.62739(14) 0.0292(6) Uani 1 1 d . . .
C39 C 0.5629(3) 0.1503(2) 0.61071(16) 0.0343(7) Uani 1 1 d . . .
C40 C 0.4833(3) 0.09607(19) 0.64703(16) 0.0322(6) Uani 1 1 d . . .
C41 C 0.4285(3) 0.14026(18) 0.69999(15) 0.0268(6) Uani 1 1 d . . .
C42 C 0.2917(3) 0.23450(16) 0.82439(13) 0.0237(5) Uani 1 1 d . . .
C43 C 0.1593(3) 0.22213(16) 0.83178(13) 0.0245(5) Uani 1 1 d . . .
C44 C 0.0976(3) 0.17243(17) 0.87832(14) 0.0268(6) Uani 1 1 d . . .
C45 C 0.1711(3) 0.13761(17) 0.92265(14) 0.0290(6) Uani 1 1 d . . .
C46 C 0.3042(3) 0.15066(18) 0.91932(14) 0.0284(6) Uani 1 1 d . . .
C47 C 0.3600(3) 0.19707(17) 0.87067(14) 0.0266(6) Uani 1 1 d . . .
C48 C 0.2719(3) 0.32552(17) 0.71756(13) 0.0222(5) Uani 1 1 d . . .
C49 C 0.2799(3) 0.41733(17) 0.70891(13) 0.0237(5) Uani 1 1 d . . .
C50 C 0.1850(3) 0.43381(18) 0.66237(14) 0.0265(6) Uani 1 1 d . . .
C51 C 0.0752(3) 0.3573(2) 0.61963(14) 0.0270(6) Uani 1 1 d . . .
C52 C 0.0647(3) 0.26403(19) 0.62335(14) 0.0272(6) Uani 1 1 d . . .
C53 C 0.1624(3) 0.25083(17) 0.66994(13) 0.0234(5) Uani 1 1 d . . .
C54 C 0.4858(3) 0.39330(16) 0.83582(13) 0.0222(5) Uani 1 1 d . . .
C55 C 0.6226(3) 0.40975(17) 0.85647(14) 0.0252(5) Uani 1 1 d . . .
C56 C 0.7103(3) 0.48729(18) 0.91285(14) 0.0269(6) Uani 1 1 d . . .
C57 C 0.6604(3) 0.55403(17) 0.94985(13) 0.0279(6) Uani 1 1 d . . .
C58 C 0.5259(3) 0.54136(17) 0.93256(14) 0.0268(6) Uani 1 1 d . . .
C59 C 0.4414(3) 0.46137(17) 0.87806(13) 0.0238(5) Uani 1 1 d . . .
F1 F 0.55762(16) 0.38819(10) 0.69254(8) 0.0285(3) Uani 1 1 d . . .
F2 F 0.66515(17) 0.30534(12) 0.59204(9) 0.0379(4) Uani 1 1 d . . .
F3 F 0.61634(18) 0.10837(13) 0.55904(10) 0.0480(5) Uani 1 1 d . . .
F4 F 0.45677(18) -0.00112(11) 0.63125(10) 0.0435(5) Uani 1 1 d . . .
F5 F 0.35068(16) 0.07960(10) 0.73230(9) 0.0320(4) Uani 1 1 d . . .
F6 F 0.07852(15) 0.25684(10) 0.79391(8) 0.0286(3) Uani 1 1 d . . .
F7 F -0.03293(16) 0.15941(11) 0.87958(8) 0.0325(4) Uani 1 1 d . . .
F8 F 0.11350(18) 0.09119(11) 0.96891(9) 0.0367(4) Uani 1 1 d . . .
F9 F 0.37768(18) 0.11743(11) 0.96311(9) 0.0369(4) Uani 1 1 d . . .
F10 F 0.48991(16) 0.20602(11) 0.86969(9) 0.0321(4) Uani 1 1 d . . .
F11 F 0.38301(15) 0.49828(10) 0.74845(8) 0.0270(3) Uani 1 1 d . . .
F12 F 0.19730(17) 0.52552(11) 0.65930(9) 0.0328(4) Uani 1 1 d . . .
F13 F -0.02066(17) 0.37318(13) 0.57642(9) 0.0362(4) Uani 1 1 d . . .
F14 F -0.04326(16) 0.18740(12) 0.58363(8) 0.0343(4) Uani 1 1 d . . .
F15 F 0.14484(15) 0.15723(10) 0.67141(8) 0.0282(3) Uani 1 1 d . . .
F16 F 0.68166(15) 0.34887(10) 0.82343(8) 0.0289(3) Uani 1 1 d . . .
F17 F 0.84094(16) 0.49653(11) 0.93089(9) 0.0357(4) Uani 1 1 d . . .
F18 F 0.74386(17) 0.63064(11) 1.00352(9) 0.0377(4) Uani 1 1 d . . .
F19 F 0.47531(17) 0.60581(10) 0.96910(8) 0.0332(4) Uani 1 1 d . . .
F20 F 0.30867(15) 0.45048(10) 0.86639(8) 0.0283(3) Uani 1 1 d . . .

loop_
_atom_site_aniso_label
_atom_site_aniso_U_11
_atom_site_aniso_U_22
_atom_site_aniso_U_33
_atom_site_aniso_U_23
_atom_site_aniso_U_13
_atom_site_aniso_U_12
Zr1 0.02504(14) 0.02306(12) 0.02178(13) 0.00483(9) 0.00600(10) 0.01141(10)
P1 0.0220(3) 0.0155(3) 0.0218(3) 0.0002(2) 0.0043(3) 0.0056(2)
O1 0.0238(9) 0.0174(8) 0.0247(9) 0.0038(6) 0.0038(7) 0.0085(7)
B1 0.0255(14) 0.0140(11) 0.0242(13) 0.0020(10) 0.0045(11) 0.0068(10)
C1 0.0301(14) 0.0331(13) 0.0196(12) 0.0043(10) 0.0070(11) 0.0162(11)
C2 0.0256(13) 0.0285(12) 0.0208(12) 0.0029(10) 0.0081(10) 0.0075(10)
C3 0.0332(14) 0.0203(11) 0.0202(12) 0.0036(9) 0.0091(10) 0.0101(10)
C4 0.0276(13) 0.0187(11) 0.0201(11) 0.0008(9) 0.0068(10) 0.0085(10)
C5 0.0327(14) 0.0233(12) 0.0235(12) 0.0046(10) 0.0082(11) 0.0138(10)
C6 0.0372(16) 0.0529(18) 0.0279(14) 0.0062(13) 0.0089(12) 0.0295(14)
C7 0.0304(15) 0.0426(16) 0.0315(15) 0.0008(12) 0.0094(12) 0.0007(13)
C8 0.0406(16) 0.0203(12) 0.0387(15) 0.0092(11) 0.0137(13) 0.0099(11)
C9 0.0270(14) 0.0274(12) 0.0224(12) 0.0024(10) 0.0046(10) 0.0098(10)
C10 0.0519(18) 0.0237(13) 0.0276(14) 0.0036(10) 0.0106(13) 0.0178(12)
C11 0.0251(13) 0.0228(12) 0.0246(12) 0.0032(9) 0.0085(10) 0.0112(10)
C12 0.0258(13) 0.0183(11) 0.0290(13) 0.0052(9) 0.0076(11) 0.0086(10)
C13 0.0228(12) 0.0222(11) 0.0272(13) 0.0060(10) 0.0092(10) 0.0112(10)
C14 0.0265(13) 0.0186(11) 0.0266(13) 0.0052(9) 0.0100(10) 0.0089(10)
C15 0.0237(13) 0.0229(12) 0.0277(13) 0.0074(10) 0.0114(10) 0.0116(10)
C16 0.0306(14) 0.0287(13) 0.0273(13) 0.0023(10) 0.0055(11) 0.0089(11)
C17 0.0475(18) 0.0202(13) 0.0406(17) 0.0043(11) -0.0008(14) 0.0101(12)
C18 0.0277(14) 0.0257(12) 0.0292(13) 0.0038(10) 0.0068(11) 0.0128(10)
C19 0.0349(15) 0.0219(12) 0.0279(13) 0.0047(10) 0.0086(12) 0.0062(11)
C20 0.0347(15) 0.0265(12) 0.0299(14) 0.0099(10) 0.0132(12) 0.0147(11)
C21 0.0223(12) 0.0152(10) 0.0229(12) 0.0024(9) 0.0079(10) 0.0073(9)
C22 0.0241(13) 0.0185(11) 0.0241(12) 0.0012(9) 0.0049(10) 0.0059(9)
C23 0.0267(13) 0.0141(10) 0.0302(13) 0.0004(9) 0.0093(11) 0.0063(9)
C24 0.0310(14) 0.0172(11) 0.0330(14) 0.0059(10) 0.0099(11) 0.0108(10)
C25 0.0249(13) 0.0226(11) 0.0255(12) 0.0057(9) 0.0042(10) 0.0122(10)
C26 0.0224(12) 0.0159(10) 0.0219(11) 0.0027(9) 0.0062(10) 0.0075(9)
C27 0.0255(13) 0.0226(12) 0.0249(12) 0.0013(10) 0.0082(10) 0.0061(10)
C28 0.0280(15) 0.0303(14) 0.0480(18) 0.0032(12) 0.0120(13) 0.0127(12)
C29 0.0290(14) 0.0225(12) 0.0367(15) 0.0004(11) 0.0079(12) 0.0007(11)
C30 0.0354(16) 0.0421(16) 0.0288(14) 0.0054(12) 0.0112(12) 0.0074(13)
C31 0.0261(13) 0.0205(11) 0.0222(12) 0.0007(9) 0.0059(10) 0.0043(10)
C32 0.0316(15) 0.0250(12) 0.0303(14) -0.0007(10) 0.0102(12) 0.0032(11)
C33 0.0414(18) 0.0546(19) 0.0258(14) 0.0088(13) 0.0060(13) 0.0212(15)
C34 0.0464(18) 0.0214(12) 0.0300(14) -0.0051(11) 0.0142(13) 0.0001(12)
C35A 0.036(5) 0.008(3) 0.041(5) -0.002(3) 0.016(4) -0.002(3)
O2A 0.027(2) 0.0158(19) 0.034(2) 0.0015(19) 0.008(2) 0.0041(19)
O3A 0.057(3) 0.027(2) 0.042(3) 0.0077(17) -0.001(2) 0.0103(19)
C35B 0.030(6) 0.029(5) 0.034(6) -0.011(5) 0.009(4) -0.002(5)
O2B 0.033(2) 0.0164(19) 0.035(2) 0.0037(17) 0.007(2) 0.0049(17)
O3B 0.030(3) 0.019(2) 0.031(2) -0.0023(16) 0.006(2) -0.0005(17)
C36 0.0234(13) 0.0176(11) 0.0254(12) 0.0002(9) -0.0002(10) 0.0070(9)
C37 0.0274(13) 0.0191(11) 0.0268(13) 0.0015(9) 0.0009(11) 0.0077(10)
C38 0.0238(13) 0.0311(13) 0.0268(13) 0.0002(11) 0.0038(11) 0.0070(11)
C39 0.0276(14) 0.0345(14) 0.0348(15) -0.0079(12) 0.0039(12) 0.0150(12)
C40 0.0271(14) 0.0200(12) 0.0426(16) -0.0056(11) 0.0000(12) 0.0112(10)
C41 0.0212(13) 0.0190(11) 0.0353(14) 0.0017(10) 0.0001(11) 0.0060(10)
C42 0.0298(14) 0.0123(10) 0.0233(12) 0.0001(9) 0.0031(10) 0.0034(9)
C43 0.0328(14) 0.0151(10) 0.0223(12) 0.0003(9) 0.0064(11) 0.0065(10)
C44 0.0322(14) 0.0158(11) 0.0275(13) -0.0023(9) 0.0081(11) 0.0060(10)
C45 0.0411(16) 0.0167(11) 0.0260(13) 0.0029(10) 0.0098(12) 0.0060(11)
C46 0.0390(16) 0.0186(11) 0.0246(13) 0.0035(10) 0.0008(11) 0.0094(11)
C47 0.0265(14) 0.0174(11) 0.0294(13) 0.0009(10) 0.0016(11) 0.0038(10)
C48 0.0283(13) 0.0182(11) 0.0212(12) 0.0036(9) 0.0091(10) 0.0088(10)
C49 0.0280(13) 0.0188(11) 0.0237(12) 0.0029(9) 0.0084(10) 0.0079(10)
C50 0.0367(15) 0.0241(12) 0.0275(13) 0.0100(10) 0.0145(12) 0.0174(11)
C51 0.0289(14) 0.0361(14) 0.0223(12) 0.0086(10) 0.0086(11) 0.0181(11)
C52 0.0248(13) 0.0305(13) 0.0228(12) 0.0009(10) 0.0055(11) 0.0083(11)
C53 0.0287(13) 0.0184(11) 0.0236(12) 0.0048(9) 0.0077(10) 0.0083(10)
C54 0.0290(13) 0.0142(10) 0.0216(12) 0.0032(9) 0.0063(10) 0.0056(9)
C55 0.0317(14) 0.0154(11) 0.0260(13) 0.0015(9) 0.0084(11) 0.0061(10)
C56 0.0278(14) 0.0190(11) 0.0280(13) 0.0046(10) 0.0027(11) 0.0017(10)
C57 0.0386(16) 0.0139(10) 0.0218(12) 0.0010(9) 0.0034(11) -0.0006(10)
C58 0.0432(16) 0.0141(10) 0.0239(12) 0.0039(9) 0.0106(12) 0.0102(10)
C59 0.0304(14) 0.0165(11) 0.0236(12) 0.0061(9) 0.0036(11) 0.0073(10)
F1 0.0345(8) 0.0177(7) 0.0314(8) 0.0041(6) 0.0082(7) 0.0072(6)
F2 0.0344(9) 0.0417(9) 0.0335(9) 0.0040(7) 0.0128(7) 0.0088(7)
F3 0.0414(10) 0.0450(10) 0.0487(11) -0.0135(8) 0.0146(9) 0.0180(8)
F4 0.0395(10) 0.0191(7) 0.0633(12) -0.0083(7) 0.0061(9) 0.0132(7)
F5 0.0331(9) 0.0150(7) 0.0444(9) 0.0033(6) 0.0062(7) 0.0071(6)
F6 0.0322(8) 0.0267(7) 0.0314(8) 0.0092(6) 0.0094(7) 0.0144(6)
F7 0.0357(9) 0.0278(8) 0.0329(8) 0.0045(6) 0.0144(7) 0.0086(7)
F8 0.0513(11) 0.0275(8) 0.0343(9) 0.0127(7) 0.0165(8) 0.0109(7)
F9 0.0442(10) 0.0289(8) 0.0365(9) 0.0150(7) 0.0005(8) 0.0097(7)
F10 0.0297(8) 0.0260(8) 0.0395(9) 0.0114(7) 0.0018(7) 0.0081(6)
F11 0.0349(8) 0.0153(6) 0.0290(8) 0.0041(6) 0.0075(7) 0.0070(6)
F12 0.0455(10) 0.0280(8) 0.0363(9) 0.0138(7) 0.0148(8) 0.0224(7)
F13 0.0379(9) 0.0488(10) 0.0292(8) 0.0103(7) 0.0061(7) 0.0259(8)
F14 0.0288(8) 0.0366(9) 0.0282(8) 0.0004(7) -0.0001(7) 0.0063(7)
F15 0.0313(8) 0.0177(7) 0.0299(8) 0.0015(6) 0.0022(7) 0.0054(6)
F16 0.0278(8) 0.0229(7) 0.0322(8) -0.0006(6) 0.0050(7) 0.0092(6)
F17 0.0263(8) 0.0305(8) 0.0375(9) -0.0003(7) -0.0006(7) 0.0009(7)
F18 0.0433(10) 0.0210(7) 0.0321(9) -0.0067(6) 0.0027(7) -0.0011(7)
F19 0.0521(10) 0.0199(7) 0.0275(8) 0.0008(6) 0.0106(7) 0.0150(7)
F20 0.0324(8) 0.0237(7) 0.0298(8) 0.0036(6) 0.0070(7) 0.0133(6)

loop_
_atom_type_symbol
_atom_type_description
_atom_type_scat_dispersion_real
_atom_type_scat_dispersion_imag
_atom_type_scat_source
C C 0.0033 0.0016 'International Tables Vol C Tables 4.2.6.8 and 6.1.1.4'
H H 0.0000 0.0000 'International Tables Vol C Tables 4.2.6.8 and 6.1.1.4'
O O 0.0106 0.0060 'International Tables Vol C Tables 4.2.6.8 and 6.1.1.4'
P P 0.1023 0.0942 'International Tables Vol C Tables 4.2.6.8 and 6.1.1.4'
Zr Zr -2.9673 0.5597 'International Tables Vol C Tables 4.2.6.8 and 6.1.1.4'
B B 0.0013 0.0007 'International Tables Vol C Tables 4.2.6.8 and 6.1.1.4'
F F 0.0171 0.0103 'International Tables Vol C Tables 4.2.6.8 and 6.1.1.4'

loop_
_geom_angle_atom_site_label_1
_geom_angle_atom_site_label_2
_geom_angle_atom_site_label_3
_geom_angle
O2A Zr1 O1 100.21(14)
O2A Zr1 O3B 27.51(17)
O1 Zr1 O3B 72.70(13)
O2A Zr1 O2B 25.48(16)
O1 Zr1 O2B 125.69(12)
O3B Zr1 O2B 52.99(17)
O2A Zr1 C14 130.90(12)
O1 Zr1 C14 99.46(8)
O3B Zr1 C14 135.32(11)
O2B Zr1 C14 117.76(12)
O2A Zr1 C2 76.02(12)
O1 Zr1 C2 102.97(8)
O3B Zr1 C2 82.69(11)
O2B Zr1 C2 72.93(11)
C14 Zr1 C2 140.58(8)
O2A Zr1 C11 81.70(12)
O1 Zr1 C11 90.23(8)
O3B Zr1 C11 81.96(11)
O2B Zr1 C11 82.83(11)
C14 Zr1 C11 53.71(8)
C2 Zr1 C11 155.74(8)
O2A Zr1 C3 86.10(13)
O1 Zr1 C3 132.14(8)
O3B Zr1 C3 104.49(12)
O2B Zr1 C3 69.73(11)
C14 Zr1 C3 111.82(9)
C2 Zr1 C3 32.36(9)
C11 Zr1 C3 137.44(8)
O2A Zr1 C5 129.32(12)
O1 Zr1 C5 89.80(8)
O3B Zr1 C5 127.92(11)
O2B Zr1 C5 121.84(12)
C14 Zr1 C5 95.14(8)
C2 Zr1 C5 53.36(8)
C11 Zr1 C5 148.35(8)
C3 Zr1 C5 53.33(8)
O2A Zr1 C1 101.24(12)
O1 Zr1 C1 79.01(8)
O3B Zr1 C1 95.82(12)
O2B Zr1 C1 104.36(12)
C14 Zr1 C1 126.53(8)
C2 Zr1 C1 32.24(8)
C11 Zr1 C1 169.17(9)
C3 Zr1 C1 53.38(8)
C5 Zr1 C1 32.11(9)
O2A Zr1 C15 112.75(12)
O1 Zr1 C15 77.04(8)
O3B Zr1 C15 105.56(11)
O2B Zr1 C15 114.42(11)
C14 Zr1 C15 32.42(8)
C2 Zr1 C15 171.16(8)
C11 Zr1 C15 32.17(8)
C3 Zr1 C15 143.54(9)
C5 Zr1 C15 117.91(8)
C1 Zr1 C15 141.16(8)
O2A Zr1 C13 106.17(13)
O1 Zr1 C13 129.60(8)
O3B Zr1 C13 124.61(12)
O2B Zr1 C13 87.05(12)
C14 Zr1 C13 32.53(8)
C2 Zr1 C13 124.56(9)
C11 Zr1 C13 53.31(8)
C3 Zr1 C13 92.29(8)
C5 Zr1 C13 104.58(8)
C1 Zr1 C13 134.05(8)
C15 Zr1 C13 53.35(8)
C26 P1 C27 111.98(11)
C26 P1 C31 110.96(11)
C27 P1 C31 117.08(12)
C26 P1 H1 107.9(13)
C27 P1 H1 104.6(13)
C31 P1 H1 103.3(13)
C21 O1 Zr1 160.17(16)
C48 B1 C54 114.4(2)
C48 B1 C36 102.1(2)
C54 B1 C36 112.6(2)
C48 B1 C42 111.1(2)
C54 B1 C42 101.75(19)
C36 B1 C42 115.5(2)
C5 C1 C2 107.9(2)
C5 C1 C6 125.6(3)
C2 C1 C6 126.1(3)
C5 C1 Zr1 73.68(14)
C2 C1 Zr1 73.28(14)
C6 C1 Zr1 124.56(17)
C1 C2 C3 107.9(2)
C1 C2 C7 125.6(3)
C3 C2 C7 126.2(3)
C1 C2 Zr1 74.47(14)
C3 C2 Zr1 73.91(14)
C7 C2 Zr1 122.77(17)
C4 C3 C2 107.9(2)
C4 C3 C8 126.5(2)
C2 C3 C8 125.1(2)
C4 C3 Zr1 75.51(14)
C2 C3 Zr1 73.72(14)
C8 C3 Zr1 122.83(17)
C3 C4 C5 108.0(2)
C3 C4 C9 125.6(2)
C5 C4 C9 123.9(2)
C3 C4 Zr1 72.52(14)
C5 C4 Zr1 72.76(14)
C9 C4 Zr1 134.68(17)
C1 C5 C4 108.2(2)
C1 C5 C10 125.4(2)
C4 C5 C10 125.0(2)
C1 C5 Zr1 74.22(14)
C4 C5 Zr1 75.29(14)
C10 C5 Zr1 127.22(18)
C1 C6 H6A 109.5
C1 C6 H6B 109.5
H6A C6 H6B 109.5
C1 C6 H6C 109.5
H6A C6 H6C 109.5
H6B C6 H6C 109.5
C2 C7 H7A 109.5
C2 C7 H7B 109.5
H7A C7 H7B 109.5
C2 C7 H7C 109.5
H7A C7 H7C 109.5
H7B C7 H7C 109.5
C3 C8 H8A 109.5
C3 C8 H8B 109.5
H8A C8 H8B 109.5
C3 C8 H8C 109.5
H8A C8 H8C 109.5
H8B C8 H8C 109.5
C4 C9 H9A 109.5
C4 C9 H9B 109.5
H9A C9 H9B 109.5
C4 C9 H9C 109.5
H9A C9 H9C 109.5
H9B C9 H9C 109.5
C5 C10 H10A 109.5
C5 C10 H10B 109.5
H10A C10 H10B 109.5
C5 C10 H10C 109.5
H10A C10 H10C 109.5
H10B C10 H10C 109.5
C12 C11 C15 108.2(2)
C12 C11 C16 125.9(2)
C15 C11 C16 125.6(2)
C12 C11 Zr1 75.02(14)
C15 C11 Zr1 74.55(14)
C16 C11 Zr1 121.51(17)
C11 C12 C13 108.5(2)
C11 C12 C17 126.3(2)
C13 C12 C17 124.8(2)
C11 C12 Zr1 72.93(14)
C13 C12 Zr1 73.89(14)
C17 C12 Zr1 124.42(19)
C12 C13 C14 107.5(2)
C12 C13 C18 124.2(2)
C14 C13 C18 126.5(2)
C12 C13 Zr1 74.15(15)
C14 C13 Zr1 72.28(14)
C18 C13 Zr1 130.94(17)
C15 C14 C13 107.8(2)
C15 C14 C19 125.6(2)
C13 C14 C19 125.5(2)
C15 C14 Zr1 74.98(14)
C13 C14 Zr1 75.19(14)
C19 C14 Zr1 125.23(17)
C11 C15 C14 107.9(2)
C11 C15 C20 125.8(2)
C14 C15 C20 126.1(2)
C11 C15 Zr1 73.28(14)
C14 C15 Zr1 72.60(14)
C20 C15 Zr1 124.48(17)
C11 C16 H16A 109.5
C11 C16 H16B 109.5
H16A C16 H16B 109.5
C11 C16 H16C 109.5
H16A C16 H16C 109.5
H16B C16 H16C 109.5
C12 C17 H17A 109.5
C12 C17 H17B 109.5
H17A C17 H17B 109.5
C12 C17 H17C 109.5
H17A C17 H17C 109.5
H17B C17 H17C 109.5
C13 C18 H18A 109.5
C13 C18 H18B 109.5
H18A C18 H18B 109.5
C13 C18 H18C 109.5
H18A C18 H18C 109.5
H18B C18 H18C 109.5
C14 C19 H19A 109.5
C14 C19 H19B 109.5
H19A C19 H19B 109.5
C14 C19 H19C 109.5
H19A C19 H19C 109.5
H19B C19 H19C 109.5
C15 C20 H20A 109.5
C15 C20 H20B 109.5
H20A C20 H20B 109.5
C15 C20 H20C 109.5
H20A C20 H20C 109.5
H20B C20 H20C 109.5
O1 C21 C26 122.0(2)
O1 C21 C22 120.7(2)
C26 C21 C22 117.3(2)
C23 C22 C21 121.5(2)
C23 C22 H22 119.3
C21 C22 H22 119.3
C22 C23 C24 121.3(2)
C22 C23 H23 119.3
C24 C23 H23 119.3
C25 C24 C23 118.6(2)
C25 C24 H24 120.7
C23 C24 H24 120.7
C24 C25 C26 121.3(2)
C24 C25 H25 119.4
C26 C25 H25 119.4
C25 C26 C21 120.0(2)
C25 C26 P1 118.58(19)
C21 C26 P1 121.13(18)
C30 C27 C28 108.8(2)
C30 C27 C29 109.7(2)
C28 C27 C29 110.4(2)
C30 C27 P1 105.07(19)
C28 C27 P1 112.21(19)
C29 C27 P1 110.49(17)
C27 C28 H28A 109.5
C27 C28 H28B 109.5
H28A C28 H28B 109.5
C27 C28 H28C 109.5
H28A C28 H28C 109.5
H28B C28 H28C 109.5
C27 C29 H29A 109.5
C27 C29 H29B 109.5
H29A C29 H29B 109.5
C27 C29 H29C 109.5
H29A C29 H29C 109.5
H29B C29 H29C 109.5
C27 C30 H30A 109.5
C27 C30 H30B 109.5
H30A C30 H30B 109.5
C27 C30 H30C 109.5
H30A C30 H30C 109.5
H30B C30 H30C 109.5
C33 C31 C32 110.0(2)
C33 C31 C34 110.4(2)
C32 C31 C34 108.5(2)
C33 C31 P1 113.70(18)
C32 C31 P1 106.69(17)
C34 C31 P1 107.31(18)
C31 C32 H32A 109.5
C31 C32 H32B 109.5
H32A C32 H32B 109.5
C31 C32 H32C 109.5
H32A C32 H32C 109.5
H32B C32 H32C 109.5
C31 C33 H33A 109.5
C31 C33 H33B 109.5
H33A C33 H33B 109.5
C31 C33 H33C 109.5
H33A C33 H33C 109.5
H33B C33 H33C 109.5
C31 C34 H34A 109.5
C31 C34 H34B 109.5
H34A C34 H34B 109.5
C31 C34 H34C 109.5
H34A C34 H34C 109.5
H34B C34 H34C 109.5
O3A C35A O2A 124.3(7)
O3A C35A H35A 117.9
O2A C35A H35A 117.9
C35A O2A Zr1 152.0(5)
O3B C35B O2B 124.0(11)
O3B C35B Zr1 61.8(6)
O2B C35B Zr1 62.2(6)
O3B C35B H35B 118.0
O2B C35B H35B 118.0
Zr1 C35B H35B 179.2
C35B O2B Zr1 90.8(7)
C35B O3B Zr1 92.2(7)
C37 C36 C41 113.1(2)
C37 C36 B1 118.9(2)
C41 C36 B1 127.6(2)
F1 C37 C38 115.4(2)
F1 C37 C36 119.1(2)
C38 C37 C36 125.5(2)
F2 C38 C37 121.0(2)
F2 C38 C39 120.4(2)
C37 C38 C39 118.6(3)
F3 C39 C40 121.0(3)
F3 C39 C38 120.0(3)
C40 C39 C38 118.9(2)
F4 C40 C39 119.9(2)
F4 C40 C41 119.7(3)
C39 C40 C41 120.4(2)
F5 C41 C36 121.1(2)
F5 C41 C40 115.5(2)
C36 C41 C40 123.4(3)
C47 C42 C43 113.5(2)
C47 C42 B1 119.5(2)
C43 C42 B1 126.7(2)
F6 C43 C42 122.5(2)
F6 C43 C44 113.8(2)
C42 C43 C44 123.7(3)
F7 C44 C45 120.4(2)
F7 C44 C43 120.0(3)
C45 C44 C43 119.6(3)
F8 C45 C44 120.3(3)
F8 C45 C46 120.7(3)
C44 C45 C46 119.1(3)
F9 C46 C45 119.5(2)
F9 C46 C47 121.0(3)
C45 C46 C47 119.4(3)
F10 C47 C46 116.2(2)
F10 C47 C42 119.3(2)
C46 C47 C42 124.5(3)
C49 C48 C53 112.7(2)
C49 C48 B1 128.0(2)
C53 C48 B1 119.3(2)
F11 C49 C50 115.0(2)
F11 C49 C48 121.0(2)
C50 C49 C48 123.9(2)
F12 C50 C49 120.3(2)
F12 C50 C51 119.3(2)
C49 C50 C51 120.4(2)
F13 C51 C50 120.7(2)
F13 C51 C52 120.8(2)
C50 C51 C52 118.5(3)
F14 C52 C53 120.6(2)
F14 C52 C51 120.2(3)
C53 C52 C51 119.2(2)
F15 C53 C52 116.1(2)
F15 C53 C48 118.7(2)
C52 C53 C48 125.2(2)
C55 C54 C59 113.5(2)
C55 C54 B1 126.0(2)
C59 C54 B1 120.2(2)
F16 C55 C54 121.4(2)
F16 C55 C56 114.4(2)
C54 C55 C56 124.2(2)
F17 C56 C57 120.4(2)
F17 C56 C55 120.5(2)
C57 C56 C55 119.1(3)
F18 C57 C58 120.3(2)
F18 C57 C56 120.1(3)
C58 C57 C56 119.6(2)
F19 C58 C57 120.2(2)
F19 C58 C59 120.3(3)
C57 C58 C59 119.5(2)
F20 C59 C58 116.4(2)
F20 C59 C54 119.5(2)
C58 C59 C54 124.1(3)

loop_
_geom_bond_atom_site_label_1
_geom_bond_atom_site_label_2
_geom_bond_distance
Zr1 O2A 1.959(5)
Zr1 O1 2.0498(17)
Zr1 O3B 2.410(4)
Zr1 O2B 2.417(4)
Zr1 C14 2.536(3)
Zr1 C2 2.549(3)
Zr1 C11 2.550(2)
Zr1 C3 2.552(3)
Zr1 C5 2.558(2)
Zr1 C1 2.565(2)
Zr1 C15 2.566(2)
Zr1 C13 2.574(2)
P1 C26 1.785(2)
P1 C27 1.850(3)
P1 C31 1.860(3)
P1 H1 1.25(3)
O1 C21 1.329(3)
B1 C48 1.649(4)
B1 C54 1.654(4)
B1 C36 1.658(4)
B1 C42 1.667(4)
C1 C5 1.417(4)
C1 C2 1.420(4)
C1 C6 1.499(4)
C2 C3 1.422(4)
C2 C7 1.505(4)
C3 C4 1.417(3)
C3 C8 1.504(4)
C4 C5 1.417(4)
C4 C9 1.496(4)
C5 C10 1.516(4)
C6 H6A 0.9800
C6 H6B 0.9800
C6 H6C 0.9800
C7 H7A 0.9800
C7 H7B 0.9800
C7 H7C 0.9800
C8 H8A 0.9800
C8 H8B 0.9800
C8 H8C 0.9800
C9 H9A 0.9800
C9 H9B 0.9800
C9 H9C 0.9800
C10 H10A 0.9800
C10 H10B 0.9800
C10 H10C 0.9800
C11 C12 1.415(4)
C11 C15 1.418(3)
C11 C16 1.500(4)
C12 C13 1.418(3)
C12 C17 1.502(3)
C13 C14 1.431(3)
C13 C18 1.502(4)
C14 C15 1.424(4)
C14 C19 1.505(3)
C15 C20 1.496(4)
C16 H16A 0.9800
C16 H16B 0.9800
C16 H16C 0.9800
C17 H17A 0.9800
C17 H17B 0.9800
C17 H17C 0.9800
C18 H18A 0.9800
C18 H18B 0.9800
C18 H18C 0.9800
C19 H19A 0.9800
C19 H19B 0.9800
C19 H19C 0.9800
C20 H20A 0.9800
C20 H20B 0.9800
C20 H20C 0.9800
C21 C26 1.413(4)
C21 C22 1.413(3)
C22 C23 1.374(4)
C22 H22 0.9500
C23 C24 1.389(4)
C23 H23 0.9500
C24 C25 1.382(3)
C24 H24 0.9500
C25 C26 1.411(3)
C25 H25 0.9500
C27 C30 1.532(4)
C27 C28 1.532(4)
C27 C29 1.534(3)
C28 H28A 0.9800
C28 H28B 0.9800
C28 H28C 0.9800
C29 H29A 0.9800
C29 H29B 0.9800
C29 H29C 0.9800
C30 H30A 0.9800
C30 H30B 0.9800
C30 H30C 0.9800
C31 C33 1.524(4)
C31 C32 1.532(4)
C31 C34 1.547(3)
C32 H32A 0.9800
C32 H32B 0.9800
C32 H32C 0.9800
C33 H33A 0.9800
C33 H33B 0.9800
C33 H33C 0.9800
C34 H34A 0.9800
C34 H34B 0.9800
C34 H34C 0.9800
C35A O3A 1.241(11)
C35A O2A 1.255(9)
C35A H35A 0.9500
C35B O3B 1.199(15)
C35B O2B 1.239(12)
C35B H35B 0.9500
C36 C37 1.389(4)
C36 C41 1.389(3)
C37 F1 1.362(3)
C37 C38 1.375(4)
C38 F2 1.349(3)
C38 C39 1.383(4)
C39 F3 1.349(3)
C39 C40 1.365(4)
C40 F4 1.349(3)
C40 C41 1.390(4)
C41 F5 1.353(3)
C42 C47 1.389(4)
C42 C43 1.391(4)
C43 F6 1.343(3)
C43 C44 1.398(4)
C44 F7 1.342(3)
C44 C45 1.370(4)
C45 F8 1.350(3)
C45 C46 1.378(4)
C46 F9 1.347(3)
C46 C47 1.382(4)
C47 F10 1.346(3)
C48 C49 1.394(3)
C48 C53 1.396(3)
C49 F11 1.355(3)
C49 C50 1.376(4)
C50 F12 1.350(3)
C50 C51 1.376(4)
C51 F13 1.341(3)
C51 C52 1.380(4)
C52 F14 1.349(3)
C52 C53 1.371(4)
C53 F15 1.359(3)
C54 C55 1.384(4)
C54 C59 1.400(3)
C55 F16 1.351(3)
C55 C56 1.397(3)
C56 F17 1.340(3)
C56 C57 1.377(4)
C57 F18 1.349(3)
C57 C58 1.366(4)
C58 F19 1.354(3)
C58 C59 1.385(3)
C59 F20 1.349(3)

loop_
_geom_torsion_atom_site_label_1
_geom_torsion_atom_site_label_2
_geom_torsion_atom_site_label_3
_geom_torsion_atom_site_label_4
_geom_torsion
O2A Zr1 O1 C21 -177.5(5)
O3B Zr1 O1 C21 -177.6(5)
O2B Zr1 O1 C21 -177.8(4)
C14 Zr1 O1 C21 47.7(5)
C2 Zr1 O1 C21 -99.6(5)
C11 Zr1 O1 C21 100.9(5)
C3 Zr1 O1 C21 -83.5(5)
C5 Zr1 O1 C21 -47.5(5)
C1 Zr1 O1 C21 -77.9(5)
C15 Zr1 O1 C21 71.3(5)
C13 Zr1 O1 C21 61.4(5)
O2A Zr1 C1 C5 -154.0(2)
O1 Zr1 C1 C5 107.63(16)
O3B Zr1 C1 C5 178.71(19)
O2B Zr1 C1 C5 -128.06(19)
C14 Zr1 C1 C5 13.9(2)
C2 Zr1 C1 C5 -115.0(2)
C11 Zr1 C1 C5 101.2(4)
C3 Zr1 C1 C5 -77.55(17)
C15 Zr1 C1 C5 54.9(2)
C13 Zr1 C1 C5 -28.1(2)
O2A Zr1 C1 C2 -39.1(2)
O1 Zr1 C1 C2 -137.42(16)
O3B Zr1 C1 C2 -66.34(19)
O2B Zr1 C1 C2 -13.1(2)
C14 Zr1 C1 C2 128.88(16)
C11 Zr1 C1 C2 -143.9(4)
C3 Zr1 C1 C2 37.40(15)
C5 Zr1 C1 C2 115.0(2)
C15 Zr1 C1 C2 169.84(15)
C13 Zr1 C1 C2 86.90(18)
O2A Zr1 C1 C6 83.6(3)
O1 Zr1 C1 C6 -14.7(2)
O3B Zr1 C1 C6 56.3(3)
O2B Zr1 C1 C6 109.6(3)
C14 Zr1 C1 C6 -108.4(2)
C2 Zr1 C1 C6 122.7(3)
C11 Zr1 C1 C6 -21.2(6)
C3 Zr1 C1 C6 160.1(3)
C5 Zr1 C1 C6 -122.4(3)
C15 Zr1 C1 C6 -67.5(3)
C13 Zr1 C1 C6 -150.4(2)
C5 C1 C2 C3 -0.8(3)
C6 C1 C2 C3 172.2(2)
Zr1 C1 C2 C3 -66.90(17)
C5 C1 C2 C7 -174.4(2)
C6 C1 C2 C7 -1.5(4)
Zr1 C1 C2 C7 119.5(3)
C5 C1 C2 Zr1 66.10(17)
C6 C1 C2 Zr1 -120.9(3)
O2A Zr1 C2 C1 140.4(2)
O1 Zr1 C2 C1 42.97(16)
O3B Zr1 C2 C1 113.26(19)
O2B Zr1 C2 C1 166.7(2)
C14 Zr1 C2 C1 -80.1(2)
C11 Zr1 C2 C1 164.36(19)
C3 Zr1 C2 C1 -114.4(2)
C5 Zr1 C2 C1 -36.91(15)
C13 Zr1 C2 C1 -119.36(16)
O2A Zr1 C2 C3 -105.17(19)
O1 Zr1 C2 C3 157.35(13)
O3B Zr1 C2 C3 -132.35(18)
O2B Zr1 C2 C3 -78.90(18)
C14 Zr1 C2 C3 34.3(2)
C11 Zr1 C2 C3 -81.3(2)
C5 Zr1 C2 C3 77.47(15)
C1 Zr1 C2 C3 114.4(2)
C13 Zr1 C2 C3 -4.98(17)
O2A Zr1 C2 C7 17.8(3)
O1 Zr1 C2 C7 -79.6(2)
O3B Zr1 C2 C7 -9.3(3)
O2B Zr1 C2 C7 44.1(3)
C14 Zr1 C2 C7 157.3(2)
C11 Zr1 C2 C7 41.7(4)
C3 Zr1 C2 C7 123.0(3)
C5 Zr1 C2 C7 -159.5(3)
C1 Zr1 C2 C7 -122.6(3)
C13 Zr1 C2 C7 118.0(2)
C1 C2 C3 C4 -1.1(3)
C7 C2 C3 C4 172.5(2)
Zr1 C2 C3 C4 -68.39(17)
C1 C2 C3 C8 -173.7(2)
C7 C2 C3 C8 -0.1(4)
Zr1 C2 C3 C8 119.0(2)
C1 C2 C3 Zr1 67.28(17)
C7 C2 C3 Zr1 -119.1(2)
O2A Zr1 C3 C4 -176.17(19)
O1 Zr1 C3 C4 83.58(17)
O3B Zr1 C3 C4 163.19(17)
O2B Zr1 C3 C4 -156.12(19)
C14 Zr1 C3 C4 -43.36(16)
C2 Zr1 C3 C4 114.0(2)
C11 Zr1 C3 C4 -102.92(16)
C5 Zr1 C3 C4 36.40(14)
C1 Zr1 C3 C4 76.72(16)
C15 Zr1 C3 C4 -52.1(2)
C13 Zr1 C3 C4 -70.12(15)
O2A Zr1 C3 C2 69.84(18)
O1 Zr1 C3 C2 -30.40(18)
O3B Zr1 C3 C2 49.21(18)
O2B Zr1 C3 C2 89.90(18)
C14 Zr1 C3 C2 -157.34(14)
C11 Zr1 C3 C2 143.10(15)
C5 Zr1 C3 C2 -77.58(16)
C1 Zr1 C3 C2 -37.26(14)
C15 Zr1 C3 C2 -166.10(14)
C13 Zr1 C3 C2 175.90(14)
O2A Zr1 C3 C8 -51.8(2)
O1 Zr1 C3 C8 -152.06(19)
O3B Zr1 C3 C8 -72.4(2)
O2B Zr1 C3 C8 -31.8(2)
C14 Zr1 C3 C8 81.0(2)
C2 Zr1 C3 C8 -121.7(3)
C11 Zr1 C3 C8 21.4(3)
C5 Zr1 C3 C8 160.8(3)
C1 Zr1 C3 C8 -158.9(3)
C15 Zr1 C3 C8 72.2(3)
C13 Zr1 C3 C8 54.2(2)
C2 C3 C4 C5 2.6(3)
C8 C3 C4 C5 175.1(2)
Zr1 C3 C4 C5 -64.58(17)
C2 C3 C4 C9 -159.9(2)
C8 C3 C4 C9 12.6(4)
Zr1 C3 C4 C9 132.9(2)
C2 C3 C4 Zr1 67.18(17)
C8 C3 C4 Zr1 -120.4(3)
O2A Zr1 C4 C3 4.3(2)
O1 Zr1 C4 C3 -120.01(15)
O3B Zr1 C4 C3 -23.2(2)
O2B Zr1 C4 C3 22.63(18)
C14 Zr1 C4 C3 140.36(15)
C2 Zr1 C4 C3 -37.74(15)
C11 Zr1 C4 C3 111.65(16)
C5 Zr1 C4 C3 -115.9(2)
C1 Zr1 C4 C3 -78.46(16)
C15 Zr1 C4 C3 147.47(14)
C13 Zr1 C4 C3 108.23(15)
O2A Zr1 C4 C5 120.26(19)
O1 Zr1 C4 C5 -4.08(18)
O3B Zr1 C4 C5 92.8(2)
O2B Zr1 C4 C5 138.56(17)
C14 Zr1 C4 C5 -103.71(15)
C2 Zr1 C4 C5 78.19(16)
C11 Zr1 C4 C5 -132.41(15)
C3 Zr1 C4 C5 115.9(2)
C1 Zr1 C4 C5 37.47(15)
C15 Zr1 C4 C5 -96.60(16)
C13 Zr1 C4 C5 -135.84(16)
O2A Zr1 C4 C9 -118.8(3)
O1 Zr1 C4 C9 116.9(2)
O3B Zr1 C4 C9 -146.3(3)
O2B Zr1 C4 C9 -100.5(3)
C14 Zr1 C4 C9 17.2(2)
C2 Zr1 C4 C9 -160.9(3)
C11 Zr1 C4 C9 -11.5(3)
C3 Zr1 C4 C9 -123.1(3)
C5 Zr1 C4 C9 121.0(3)
C1 Zr1 C4 C9 158.4(3)
C15 Zr1 C4 C9 24.4(3)
C13 Zr1 C4 C9 -14.9(2)
C2 C1 C5 C4 2.4(3)
C6 C1 C5 C4 -170.6(2)
Zr1 C1 C5 C4 68.25(17)
C2 C1 C5 C10 169.4(2)
C6 C1 C5 C10 -3.6(4)
Zr1 C1 C5 C10 -124.8(3)
C2 C1 C5 Zr1 -65.83(17)
C6 C1 C5 Zr1 121.1(3)
C3 C4 C5 C1 -3.1(3)
C9 C4 C5 C1 159.7(2)
Zr1 C4 C5 C1 -67.54(17)
C3 C4 C5 C10 -170.2(2)
C9 C4 C5 C10 -7.3(4)
Zr1 C4 C5 C10 125.4(3)
C3 C4 C5 Zr1 64.42(17)
C9 C4 C5 Zr1 -132.7(2)
O2A Zr1 C5 C1 33.8(3)
O1 Zr1 C5 C1 -69.32(16)
O3B Zr1 C5 C1 -1.6(2)
O2B Zr1 C5 C1 63.9(2)
C14 Zr1 C5 C1 -168.80(16)
C2 Zr1 C5 C1 37.07(15)
C11 Zr1 C5 C1 -159.43(17)
C3 Zr1 C5 C1 77.73(17)
C15 Zr1 C5 C1 -144.51(15)
C13 Zr1 C5 C1 159.55(15)
O2A Zr1 C5 C4 -80.4(2)
O1 Zr1 C5 C4 176.53(15)
O3B Zr1 C5 C4 -115.8(2)
O2B Zr1 C5 C4 -50.3(2)
C14 Zr1 C5 C4 77.05(15)
C2 Zr1 C5 C4 -77.07(16)
C11 Zr1 C5 C4 86.4(2)
C3 Zr1 C5 C4 -36.42(14)
C1 Zr1 C5 C4 -114.1(2)
C15 Zr1 C5 C4 101.34(16)
C13 Zr1 C5 C4 45.41(16)
O2A Zr1 C5 C10 156.6(3)
O1 Zr1 C5 C10 53.5(2)
O3B Zr1 C5 C10 121.2(3)
O2B Zr1 C5 C10 -173.3(2)
C14 Zr1 C5 C10 -46.0(2)
C2 Zr1 C5 C10 159.9(3)
C11 Zr1 C5 C10 -36.6(3)
C3 Zr1 C5 C10 -159.5(3)
C1 Zr1 C5 C10 122.8(3)
C15 Zr1 C5 C10 -21.7(3)
C13 Zr1 C5 C10 -77.6(2)
O2A Zr1 C11 C12 80.86(19)
O1 Zr1 C11 C12 -178.85(14)
O3B Zr1 C11 C12 108.66(18)
O2B Zr1 C11 C12 55.17(18)
C14 Zr1 C11 C12 -77.26(16)
C2 Zr1 C11 C12 57.4(3)
C3 Zr1 C11 C12 6.0(2)
C5 Zr1 C11 C12 -88.9(2)
C1 Zr1 C11 C12 -172.5(4)
C15 Zr1 C11 C12 -114.2(2)
C13 Zr1 C11 C12 -36.49(14)
O2A Zr1 C11 C15 -165.0(2)
O1 Zr1 C11 C15 -64.69(15)
O3B Zr1 C11 C15 -137.18(19)
O2B Zr1 C11 C15 169.33(19)
C14 Zr1 C11 C15 36.90(15)
C2 Zr1 C11 C15 171.60(19)
C3 Zr1 C11 C15 120.13(16)
C5 Zr1 C11 C15 25.3(2)
C1 Zr1 C11 C15 -58.4(5)
C13 Zr1 C11 C15 77.67(16)
O2A Zr1 C11 C16 -42.3(2)
O1 Zr1 C11 C16 58.0(2)
O3B Zr1 C11 C16 -14.5(2)
O2B Zr1 C11 C16 -68.0(2)
C14 Zr1 C11 C16 159.6(2)
C2 Zr1 C11 C16 -65.7(3)
C3 Zr1 C11 C16 -117.2(2)
C5 Zr1 C11 C16 147.95(19)
C1 Zr1 C11 C16 64.3(5)
C15 Zr1 C11 C16 122.7(3)
C13 Zr1 C11 C16 -159.7(2)
C15 C11 C12 C13 -1.9(3)
C16 C11 C12 C13 -175.8(2)
Zr1 C11 C12 C13 65.89(18)
C15 C11 C12 C17 171.7(3)
C16 C11 C12 C17 -2.2(4)
Zr1 C11 C12 C17 -120.5(3)
C15 C11 C12 Zr1 -67.78(17)
C16 C11 C12 Zr1 118.3(3)
O2A Zr1 C12 C11 -93.32(19)
O1 Zr1 C12 C11 1.36(17)
O3B Zr1 C12 C11 -69.93(18)
O2B Zr1 C12 C11 -116.95(19)
C14 Zr1 C12 C11 78.26(16)
C2 Zr1 C12 C11 -152.71(14)
C3 Zr1 C12 C11 -175.82(14)
C5 Zr1 C12 C11 131.28(15)
C1 Zr1 C12 C11 176.1(2)
C15 Zr1 C12 C11 37.47(14)
C13 Zr1 C12 C11 115.7(2)
O2A Zr1 C12 C13 151.0(2)
O1 Zr1 C12 C13 -114.34(15)
O3B Zr1 C12 C13 174.37(18)
O2B Zr1 C12 C13 127.4(2)
C14 Zr1 C12 C13 -37.43(14)
C2 Zr1 C12 C13 91.60(17)
C11 Zr1 C12 C13 -115.7(2)
C3 Zr1 C12 C13 68.49(16)
C5 Zr1 C12 C13 15.6(2)
C1 Zr1 C12 C13 60.5(3)
C15 Zr1 C12 C13 -78.22(16)
O2A Zr1 C12 C17 29.4(3)
O1 Zr1 C12 C17 124.1(2)
O3B Zr1 C12 C17 52.8(2)
O2B Zr1 C12 C17 5.8(2)
C14 Zr1 C12 C17 -159.0(3)
C2 Zr1 C12 C17 -29.9(3)
C11 Zr1 C12 C17 122.8(3)
C3 Zr1 C12 C17 -53.1(2)
C5 Zr1 C12 C17 -106.0(2)
C1 Zr1 C12 C17 -61.1(3)
C15 Zr1 C12 C17 160.2(3)
C13 Zr1 C12 C17 -121.5(3)
C11 C12 C13 C14 -0.2(3)
C17 C12 C13 C14 -173.9(3)
Zr1 C12 C13 C14 65.07(17)
C11 C12 C13 C18 165.6(2)
C17 C12 C13 C18 -8.1(4)
Zr1 C12 C13 C18 -129.1(2)
C11 C12 C13 Zr1 -65.26(18)
C17 C12 C13 Zr1 121.1(3)
O2A Zr1 C13 C12 -29.6(2)
O1 Zr1 C13 C12 89.02(16)
O3B Zr1 C13 C12 -6.8(2)
O2B Zr1 C13 C12 -46.65(18)
C14 Zr1 C13 C12 114.8(2)
C2 Zr1 C13 C12 -113.55(16)
C11 Zr1 C13 C12 36.60(15)
C3 Zr1 C13 C12 -116.21(15)
C5 Zr1 C13 C12 -168.83(15)
C1 Zr1 C13 C12 -153.86(15)
C15 Zr1 C13 C12 77.02(16)
O2A Zr1 C13 C14 -144.42(18)
O1 Zr1 C13 C14 -25.78(17)
O3B Zr1 C13 C14 -121.64(18)
O2B Zr1 C13 C14 -161.46(17)
C2 Zr1 C13 C14 131.64(14)
C11 Zr1 C13 C14 -78.21(15)
C3 Zr1 C13 C14 128.98(15)
C5 Zr1 C13 C14 76.36(15)
C1 Zr1 C13 C14 91.33(17)
C15 Zr1 C13 C14 -37.79(14)
O2A Zr1 C13 C18 92.3(2)
O1 Zr1 C13 C18 -149.11(19)
O3B Zr1 C13 C18 115.0(2)
O2B Zr1 C13 C18 75.2(2)
C14 Zr1 C13 C18 -123.3(3)
C2 Zr1 C13 C18 8.3(3)
C11 Zr1 C13 C18 158.5(3)
C3 Zr1 C13 C18 5.7(2)
C5 Zr1 C13 C18 -47.0(2)
C1 Zr1 C13 C18 -32.0(3)
C15 Zr1 C13 C18 -161.1(3)
C12 C13 C14 C15 2.2(3)
C18 C13 C14 C15 -163.2(2)
Zr1 C13 C14 C15 68.50(17)
C12 C13 C14 C19 170.7(2)
C18 C13 C14 C19 5.3(4)
Zr1 C13 C14 C19 -123.0(2)
C12 C13 C14 Zr1 -66.32(17)
C18 C13 C14 Zr1 128.3(2)
O2A Zr1 C14 C15 -65.8(2)
O1 Zr1 C14 C15 46.65(14)
O3B Zr1 C14 C15 -28.3(2)
O2B Zr1 C14 C15 -92.46(18)
C2 Zr1 C14 C15 170.77(14)
C11 Zr1 C14 C15 -36.61(14)
C3 Zr1 C14 C15 -170.28(13)
C5 Zr1 C14 C15 137.30(14)
C1 Zr1 C14 C15 129.92(14)
C13 Zr1 C14 C15 -113.5(2)
O2A Zr1 C14 C13 47.7(2)
O1 Zr1 C14 C13 160.14(14)
O3B Zr1 C14 C13 85.2(2)
O2B Zr1 C14 C13 21.0(2)
C2 Zr1 C14 C13 -75.74(18)
C11 Zr1 C14 C13 76.87(15)
C3 Zr1 C14 C13 -56.79(15)
C5 Zr1 C14 C13 -109.21(15)
C1 Zr1 C14 C13 -116.59(15)
C15 Zr1 C14 C13 113.5(2)
O2A Zr1 C14 C19 170.9(2)
O1 Zr1 C14 C19 -76.6(2)
O3B Zr1 C14 C19 -151.6(2)
O2B Zr1 C14 C19 144.2(2)
C2 Zr1 C14 C19 47.5(3)
C11 Zr1 C14 C19 -159.9(3)
C3 Zr1 C14 C19 66.4(2)
C5 Zr1 C14 C19 14.0(2)
C1 Zr1 C14 C19 6.6(3)
C15 Zr1 C14 C19 -123.3(3)
C13 Zr1 C14 C19 123.2(3)
C12 C11 C15 C14 3.2(3)
C16 C11 C15 C14 177.2(2)
Zr1 C11 C15 C14 -64.86(17)
C12 C11 C15 C20 -171.1(2)
C16 C11 C15 C20 2.8(4)
Zr1 C11 C15 C20 120.8(2)
C12 C11 C15 Zr1 68.09(17)
C16 C11 C15 Zr1 -118.0(3)
C13 C14 C15 C11 -3.3(3)
C19 C14 C15 C11 -171.8(2)
Zr1 C14 C15 C11 65.30(17)
C13 C14 C15 C20 171.0(2)
C19 C14 C15 C20 2.5(4)
Zr1 C14 C15 C20 -120.4(2)
C13 C14 C15 Zr1 -68.65(17)
C19 C14 C15 Zr1 122.9(2)
O2A Zr1 C15 C11 16.1(2)
O1 Zr1 C15 C11 111.93(16)
O3B Zr1 C15 C11 44.3(2)
O2B Zr1 C15 C11 -11.6(2)
C14 Zr1 C15 C11 -115.5(2)
C3 Zr1 C15 C11 -100.17(18)
C5 Zr1 C15 C11 -165.30(15)
C1 Zr1 C15 C11 165.22(15)
C13 Zr1 C15 C11 -77.54(16)
O2A Zr1 C15 C14 131.61(19)
O1 Zr1 C15 C14 -132.60(14)
O3B Zr1 C15 C14 159.78(17)
O2B Zr1 C15 C14 103.82(18)
C11 Zr1 C15 C14 115.5(2)
C3 Zr1 C15 C14 15.3(2)
C5 Zr1 C15 C14 -49.84(16)
C1 Zr1 C15 C14 -79.31(19)
C13 Zr1 C15 C14 37.93(13)
O2A Zr1 C15 C20 -106.1(2)
O1 Zr1 C15 C20 -10.3(2)
O3B Zr1 C15 C20 -78.0(2)
O2B Zr1 C15 C20 -133.9(2)
C14 Zr1 C15 C20 122.3(3)
C11 Zr1 C15 C20 -122.3(3)
C3 Zr1 C15 C20 137.6(2)
C5 Zr1 C15 C20 72.4(2)
C1 Zr1 C15 C20 43.0(3)
C13 Zr1 C15 C20 160.2(2)
Zr1 O1 C21 C26 -177.6(3)
Zr1 O1 C21 C22 1.4(6)
O1 C21 C22 C23 -178.6(2)
C26 C21 C22 C23 0.4(4)
C21 C22 C23 C24 -1.7(4)
C22 C23 C24 C25 1.4(4)
C23 C24 C25 C26 0.2(4)
C24 C25 C26 C21 -1.4(4)
C24 C25 C26 P1 172.2(2)
O1 C21 C26 C25 -179.9(2)
C22 C21 C26 C25 1.1(3)
O1 C21 C26 P1 6.7(3)
C22 C21 C26 P1 -172.33(18)
C27 P1 C26 C25 76.9(2)
C31 P1 C26 C25 -55.9(2)
C27 P1 C26 C21 -109.5(2)
C31 P1 C26 C21 117.6(2)
C26 P1 C27 C30 58.8(2)
C31 P1 C27 C30 -171.44(18)
C26 P1 C27 C28 -59.3(2)
C31 P1 C27 C28 70.4(2)
C26 P1 C27 C29 177.03(19)
C31 P1 C27 C29 -53.2(2)
C26 P1 C31 C33 84.6(2)
C27 P1 C31 C33 -45.6(2)
C26 P1 C31 C32 -36.8(2)
C27 P1 C31 C32 -167.06(17)
C26 P1 C31 C34 -152.98(19)
C27 P1 C31 C34 76.8(2)
O3A C35A O2A Zr1 -6.3(17)
O1 Zr1 O2A C35A -4.1(11)
O3B Zr1 O2A C35A -3.9(10)
O2B Zr1 O2A C35A 175.3(13)
C14 Zr1 O2A C35A 108.0(11)
C2 Zr1 O2A C35A -105.1(11)
C11 Zr1 O2A C35A 84.6(11)
C3 Zr1 O2A C35A -136.3(11)
C5 Zr1 O2A C35A -102.3(11)
C1 Zr1 O2A C35A -84.8(11)
C15 Zr1 O2A C35A 76.0(11)
C13 Zr1 O2A C35A 132.5(11)
O1 Zr1 C35B O3B -0.3(5)
O2B Zr1 C35B O3B 179.2(9)
C14 Zr1 C35B O3B 110.7(5)
C2 Zr1 C35B O3B -101.6(5)
C11 Zr1 C35B O3B 88.7(5)
C3 Zr1 C35B O3B -132.5(5)
C5 Zr1 C35B O3B -97.3(5)
C1 Zr1 C35B O3B -80.7(5)
C15 Zr1 C35B O3B 79.3(5)
C13 Zr1 C35B O3B 136.0(5)
O2A Zr1 C35B O2B 0(9)
O1 Zr1 C35B O2B -179.5(4)
O3B Zr1 C35B O2B -179.2(9)
C14 Zr1 C35B O2B -68.5(6)
C2 Zr1 C35B O2B 79.2(5)
C11 Zr1 C35B O2B -90.5(5)
C3 Zr1 C35B O2B 48.3(5)
C5 Zr1 C35B O2B 83.5(5)
C1 Zr1 C35B O2B 100.1(5)
C15 Zr1 C35B O2B -100.0(5)
C13 Zr1 C35B O2B -43.2(5)
O3B C35B O2B Zr1 -0.8(10)
O2A Zr1 O2B C35B 0.0(5)
O1 Zr1 O2B C35B 0.6(5)
O3B Zr1 O2B C35B 0.4(5)
C14 Zr1 O2B C35B 128.0(5)
C2 Zr1 O2B C35B -93.3(5)
C11 Zr1 O2B C35B 85.7(5)
C3 Zr1 O2B C35B -127.3(5)
C5 Zr1 O2B C35B -115.5(5)
C1 Zr1 O2B C35B -86.0(5)
C15 Zr1 O2B C35B 92.0(5)
C13 Zr1 O2B C35B 139.1(5)
O2B C35B O3B Zr1 0.8(10)
O2A Zr1 O3B C35B 0.0(5)
O1 Zr1 O3B C35B 179.7(5)
O2B Zr1 O3B C35B -0.4(5)
C14 Zr1 O3B C35B -94.3(6)
C2 Zr1 O3B C35B 73.7(5)
C11 Zr1 O3B C35B -87.5(5)
C3 Zr1 O3B C35B 49.5(5)
C5 Zr1 O3B C35B 104.0(5)
C1 Zr1 O3B C35B 103.2(5)
C15 Zr1 O3B C35B -109.6(5)
C13 Zr1 O3B C35B -53.7(6)
C48 B1 C36 C37 64.9(3)
C54 B1 C36 C37 -58.2(3)
C42 B1 C36 C37 -174.5(2)
C48 B1 C36 C41 -107.3(3)
C54 B1 C36 C41 129.6(3)
C42 B1 C36 C41 13.3(4)
C41 C36 C37 F1 179.3(2)
B1 C36 C37 F1 6.0(4)
C41 C36 C37 C38 -0.3(4)
B1 C36 C37 C38 -173.6(3)
F1 C37 C38 F2 0.1(4)
C36 C37 C38 F2 179.7(2)
F1 C37 C38 C39 -178.9(2)
C36 C37 C38 C39 0.7(4)
F2 C38 C39 F3 0.3(4)
C37 C38 C39 F3 179.3(2)
F2 C38 C39 C40 -179.4(3)
C37 C38 C39 C40 -0.4(4)
F3 C39 C40 F4 -0.2(4)
C38 C39 C40 F4 179.5(3)
F3 C39 C40 C41 -179.8(3)
C38 C39 C40 C41 -0.1(4)
C37 C36 C41 F5 -179.5(2)
B1 C36 C41 F5 -6.9(4)
C37 C36 C41 C40 -0.2(4)
B1 C36 C41 C40 172.4(3)
F4 C40 C41 F5 0.1(4)
C39 C40 C41 F5 179.7(2)
F4 C40 C41 C36 -179.1(3)
C39 C40 C41 C36 0.4(4)
C48 B1 C42 C47 174.2(2)
C54 B1 C42 C47 -63.7(3)
C36 B1 C42 C47 58.6(3)
C48 B1 C42 C43 -13.3(3)
C54 B1 C42 C43 108.8(3)
C36 B1 C42 C43 -128.9(3)
C47 C42 C43 F6 177.2(2)
B1 C42 C43 F6 4.4(3)
C47 C42 C43 C44 -3.2(3)
B1 C42 C43 C44 -176.1(2)
F6 C43 C44 F7 3.0(3)
C42 C43 C44 F7 -176.6(2)
F6 C43 C44 C45 -176.8(2)
C42 C43 C44 C45 3.7(4)
F7 C44 C45 F8 -1.1(3)
C43 C44 C45 F8 178.7(2)
F7 C44 C45 C46 178.9(2)
C43 C44 C45 C46 -1.3(3)
F8 C45 C46 F9 -0.5(3)
C44 C45 C46 F9 179.4(2)
F8 C45 C46 C47 179.0(2)
C44 C45 C46 C47 -1.0(4)
F9 C46 C47 F10 0.4(3)
C45 C46 C47 F10 -179.1(2)
F9 C46 C47 C42 -179.1(2)
C45 C46 C47 C42 1.4(4)
C43 C42 C47 F10 -178.8(2)
B1 C42 C47 F10 -5.4(3)
C43 C42 C47 C46 0.7(3)
B1 C42 C47 C46 174.2(2)
C54 B1 C48 C49 11.0(4)
C36 B1 C48 C49 -110.9(3)
C42 B1 C48 C49 125.4(3)
C54 B1 C48 C53 -170.7(2)
C36 B1 C48 C53 67.4(3)
C42 B1 C48 C53 -56.2(3)
C53 C48 C49 F11 -177.2(2)
B1 C48 C49 F11 1.2(4)
C53 C48 C49 C50 4.6(4)
B1 C48 C49 C50 -177.0(2)
F11 C49 C50 F12 -1.0(3)
C48 C49 C50 F12 177.3(2)
F11 C49 C50 C51 -179.7(2)
C48 C49 C50 C51 -1.4(4)
F12 C50 C51 F13 -1.5(4)
C49 C50 C51 F13 177.1(2)
F12 C50 C51 C52 179.8(2)
C49 C50 C51 C52 -1.6(4)
F13 C51 C52 F14 -0.4(4)
C50 C51 C52 F14 178.3(2)
F13 C51 C52 C53 -177.8(2)
C50 C51 C52 C53 0.9(4)
F14 C52 C53 F15 1.9(3)
C51 C52 C53 F15 179.3(2)
F14 C52 C53 C48 -174.5(2)
C51 C52 C53 C48 2.8(4)
C49 C48 C53 F15 178.3(2)
B1 C48 C53 F15 -0.3(3)
C49 C48 C53 C52 -5.3(4)
B1 C48 C53 C52 176.1(2)
C48 B1 C54 C55 -134.7(3)
C36 B1 C54 C55 -18.8(4)
C42 B1 C54 C55 105.4(3)
C48 B1 C54 C59 52.1(3)
C36 B1 C54 C59 168.0(2)
C42 B1 C54 C59 -67.7(3)
C59 C54 C55 F16 177.3(2)
B1 C54 C55 F16 3.8(4)
C59 C54 C55 C56 -1.2(4)
B1 C54 C55 C56 -174.8(2)
F16 C55 C56 F17 -0.6(4)
C54 C55 C56 F17 178.0(2)
F16 C55 C56 C57 179.6(2)
C54 C55 C56 C57 -1.8(4)
F17 C56 C57 F18 1.6(4)
C55 C56 C57 F18 -178.6(2)
F17 C56 C57 C58 -177.5(2)
C55 C56 C57 C58 2.3(4)
F18 C57 C58 F19 0.2(4)
C56 C57 C58 F19 179.2(2)
F18 C57 C58 C59 -178.9(2)
C56 C57 C58 C59 0.1(4)
F19 C58 C59 F20 -2.6(4)
C57 C58 C59 F20 176.5(2)
F19 C58 C59 C54 177.5(2)
C57 C58 C59 C54 -3.4(4)
C55 C54 C59 F20 -176.1(2)
B1 C54 C59 F20 -2.2(4)
C55 C54 C59 C58 3.8(4)
B1 C54 C59 C58 177.8(2)
